data_9008289
loop_
_publ_author_name
'Smith, G. W.'
'Walls, R.'

_publ_section_title
;
 The crystal structure of goergeyite K2SO4*5CaSO4*H2O
;
_journal_name_full 'Zeitschrift fur Kristallographie'
_journal_page_first 49
_journal_page_last 60
_journal_volume 151
_journal_year 1980
_chemical_compound_source 'Astakos, Greece'
_chemical_formula_sum 'Ca5 H2 K2 O25 S6'
_chemical_name_mineral Gorgeyite
_space_group_IT_number 15
_symmetry_space_group_name_Hall '-C 2yc'
_symmetry_space_group_name_H-M 'C 1 2/c 1'
_cell_angle_alpha 90
_cell_angle_beta 113.3
_cell_angle_gamma 90
_cell_formula_units_Z 4
_cell_length_a 17.51
_cell_length_b 6.822
_cell_length_c 18.21
_cell_volume 1997.844
_database_code_amcsd 0010819
_exptl_crystal_density_diffrn 2.902
_cod_original_formula_sum 'K2 Ca5 S6 O25 H2'
_cod_database_code 9008289

loop_
_space_group_symop_operation_xyz
x,y,z
1/2+x,1/2+y,z
x,-y,1/2+z
1/2+x,1/2-y,1/2+z
-x,y,1/2-z
1/2-x,1/2+y,1/2-z
-x,-y,-z
1/2-x,1/2-y,-z

loop_
_atom_site_aniso_label
_atom_site_aniso_U_11
_atom_site_aniso_U_22
_atom_site_aniso_U_33
_atom_site_aniso_U_12
_atom_site_aniso_U_13
_atom_site_aniso_U_23
K 0.00983 0.01212 0.02636 0.00378 -0.00041 -0.00266
Ca1 0.00183 0.00754 0.00680 0.00000 -0.00082 0.00000
Ca2 0.00288 0.00396 0.00666 0.00384 0.00055 0.00376
Ca3 0.00197 0.00394 0.00567 0.00267 -0.00177 0.00110
S1 0.00144 0.01412 0.00992 -0.00322 -0.00068 -0.00347
S2 0.00354 0.00269 0.00397 -0.00156 0.00068 0.00104
S3 0.00419 0.00747 0.00453 -0.00056 -0.00518 0.00156

loop_
_atom_site_label
_atom_site_fract_x
_atom_site_fract_y
_atom_site_fract_z
_atom_site_U_iso_or_equiv
_atom_site_type_symbol
_atom_site_attached_hydrogens
K 0.43300 0.10820 0.91040 ? K 0
Ca1 0.00000 0.08810 0.75000 ? Ca 0
Ca2 0.14870 0.07670 0.48310 ? Ca 0
Ca3 0.28240 0.12610 0.20680 ? Ca 0
S1 0.07560 0.09990 0.61700 ? S 0
S2 0.21570 0.11290 0.34610 ? S 0
S3 0.36820 0.08390 0.08850 ? S 0
O11 0.14450 -0.03240 0.62240 0.01127 O 0
O12 0.05300 0.21300 0.54270 0.01608 O 0
O13 0.10150 0.23230 0.68540 0.01254 O 0
O14 0.00600 -0.01900 0.61950 0.01267 O 0
O21 0.26410 -0.04210 0.32240 0.01051 O 0
O22 0.13650 0.03000 0.34150 0.01216 O 0
O23 0.20370 0.27840 0.29040 0.01077 O 0
O24 0.26190 0.16860 0.42840 0.01178 O 0
O31 0.39910 -0.10860 0.07640 0.01583 O 0
O32 0.28010 0.07620 0.07490 0.01001 O 0
O33 0.41190 0.13910 0.17360 0.01039 O 0
O34 0.38140 0.23290 0.03660 0.00747 O 0
Wat 0.50000 0.22640 0.75000 0.03546 O 2

loop_
_cod_changelog_entry_id
_cod_changelog_entry_author
_cod_changelog_entry_date
_cod_changelog_entry_text
1
;cod-tools version 3.8.0
Id: cif_guess_AMCSD_atom_types 9574 2023-05-10 09:00:05Z saulius
;
2023-05-10T18:51:18+03:00
;Derived atom types and hydrogen counts
from atom names that follow the AMCSD naming convention
(Wat == water, O-H == hydroxyl).
;

loop_
_cod_related_entry_id
_cod_related_entry_database
_cod_related_entry_code
1 AMCSD 0010819
